data_1572394
loop_
_publ_author_name
'Li, Chengchuang'
'Zhu, Teng'
'Tang, Jie'
'Lei, Caijin'
'Yu, Guoyang'
'Yang, Yanqiang'
'Yang, Hongwei'
'Xiao, Chuan'
'Cheng, Guangbin'

_publ_section_title
;
 An advanced furoxan-bridged heat-resistant explosive.
;
_journal_issue 22
_journal_name_full 'Materials horizons'
_journal_page_first 5701
_journal_page_last 5708
_journal_paper_doi 10.1039/d4mh00999a
_journal_volume 11
_journal_year 2024
_chemical_formula_moiety 'C12 H4 N16 O10, 4(C H4 O)'
_chemical_formula_sum 'C16 H20 N16 O14'
_chemical_formula_weight 660.48
_space_group_crystal_system triclinic
_space_group_IT_number 2
_space_group_name_Hall '-P 1'
_space_group_name_H-M_alt 'P -1'
_atom_sites_solution_hydrogens geom
_atom_sites_solution_primary iterative
_audit_creation_date 2024-08-20
_audit_creation_method
;
Olex2 1.5
(compiled 2024.02.16 svn.r378c4104 for OlexSys, GUI svn.r6928)
;
_audit_update_record
;
2024-08-20 deposited with the CCDC.	2024-08-22 downloaded from the CCDC.
;
_cell_angle_alpha 105.307(4)
_cell_angle_beta 91.114(4)
_cell_angle_gamma 99.187(4)
_cell_formula_units_Z 2
_cell_length_a 9.2092(11)
_cell_length_b 10.8368(13)
_cell_length_c 14.1420(16)
_cell_measurement_reflns_used 2209
_cell_measurement_temperature 198.00
_cell_measurement_theta_max 20.945
_cell_measurement_theta_min 2.245
_cell_volume 1341.0(3)
_computing_cell_refinement 'SAINT V8.40B (?, 2016)'
_computing_data_collection 'Bruker APEX4'
_computing_data_reduction 'SAINT V8.40B (?, 2016)'
_computing_molecular_graphics 'Olex2 1.5 (Dolomanov et al., 2009)'
_computing_publication_material 'Olex2 1.5 (Dolomanov et al., 2009)'
_computing_structure_refinement 'SHELXL 2018/3 (Sheldrick, 2015)'
_computing_structure_solution 'olex2.solve 1.5 (Bourhis et al., 2015)'
_diffrn_ambient_temperature 198.00
_diffrn_measured_fraction_theta_full 0.991
_diffrn_measured_fraction_theta_max 0.991
_diffrn_measurement_device_type 'Bruker D8 VENTURE'
_diffrn_measurement_method '\f and \w scans'
_diffrn_radiation_type MoK\a
_diffrn_radiation_wavelength 0.71073
_diffrn_reflns_av_R_equivalents 0.0901
_diffrn_reflns_av_unetI/netI 0.0803
_diffrn_reflns_Laue_measured_fraction_full 0.991
_diffrn_reflns_Laue_measured_fraction_max 0.991
_diffrn_reflns_limit_h_max 11
_diffrn_reflns_limit_h_min -11
_diffrn_reflns_limit_k_max 12
_diffrn_reflns_limit_k_min -13
_diffrn_reflns_limit_l_max 17
_diffrn_reflns_limit_l_min -16
_diffrn_reflns_number 18604
_diffrn_reflns_point_group_measured_fraction_full 0.991
_diffrn_reflns_point_group_measured_fraction_max 0.991
_diffrn_reflns_theta_full 25.242
_diffrn_reflns_theta_max 25.349
_diffrn_reflns_theta_min 1.977
_diffrn_source_current 1.4
_diffrn_source_power 0.07
_diffrn_source_voltage 50.0
_exptl_absorpt_coefficient_mu 0.144
_exptl_absorpt_correction_T_max 0.7456
_exptl_absorpt_correction_T_min 0.6496
_exptl_absorpt_correction_type multi-scan
_exptl_absorpt_process_details
;
SADABS-2016/2 (Bruker,2016/2) was used for absorption correction.
wR2(int) was 0.0841 before and 0.0681 after correction.
The Ratio of minimum to maximum transmission is 0.8712.
The \l/2 correction factor is Not present.
;
_exptl_crystal_colour yellow
_exptl_crystal_colour_primary yellow
_exptl_crystal_density_diffrn 1.636
_exptl_crystal_description block
_exptl_crystal_F_000 680
_exptl_crystal_size_max 0.13
_exptl_crystal_size_mid 0.11
_exptl_crystal_size_min 0.1
_refine_diff_density_max 0.371
_refine_diff_density_min -0.380
_refine_diff_density_rms 0.066
_refine_ls_extinction_method none
_refine_ls_goodness_of_fit_ref 1.057
_refine_ls_hydrogen_treatment constr
_refine_ls_matrix_type full
_refine_ls_number_parameters 470
_refine_ls_number_reflns 4856
_refine_ls_number_restraints 112
_refine_ls_restrained_S_all 1.048
_refine_ls_R_factor_all 0.1079
_refine_ls_R_factor_gt 0.0626
_refine_ls_shift/su_max 0.000
_refine_ls_shift/su_mean 0.000
_refine_ls_structure_factor_coef Fsqd
_refine_ls_weighting_details 'w=1/[\s^2^(Fo^2^)+(0.0659P)^2^+0.9288P] where P=(Fo^2^+2Fc^2^)/3'
_refine_ls_weighting_scheme calc
_refine_ls_wR_factor_gt 0.1452
_refine_ls_wR_factor_ref 0.1751
_reflns_Friedel_coverage 0.000
_reflns_number_gt 2967
_reflns_number_total 4856
_reflns_threshold_expression 'I > 2\s(I)'
_cod_data_source_file d4mh00999a3.cif
_cod_data_source_block mo_20230228_ys_nlg_lcc_a321_0m
_cod_depositor_comments 'Adding full bibliography for 1572391--1572394.cif.'
_cod_database_code 1572394
_shelx_shelxl_version_number 2018/3
_shelx_space_group_comment
;
The symmetry employed for this shelxl refinement is uniquely defined
by the following loop, which should always be used as a source of
symmetry information in preference to the above space-group names.
They are only intended as comments.
;
_shelx_estimated_absorpt_t_max 0.986
_shelx_estimated_absorpt_t_min 0.982
_olex2_refinement_description
;
1. Fixed Uiso
 At 1.2 times of:
  All N(H,H) groups
 At 1.5 times of:
  All C(H,H,H) groups, All O(H) groups
2. Restrained distances
 C8-C9 \\sim C8-C9A
 with sigma of 0.02
 C9-C10 \\sim C9A-C10
 with sigma of 0.02
 C9-N14 \\sim C9A-N14A
 with sigma of 0.02
 N14-O7 \\sim N14A-O7A
 with sigma of 0.02
 N14-O8 \\sim N14A-O8A
 with sigma of 0.02
 C8-N14 \\sim C8-N14A
 with sigma of 0.04
 C9-O7 \\sim C9A-O7A
 with sigma of 0.04
 C9-O8 \\sim C9A-O8A
 with sigma of 0.04
 C10-N14 \\sim C10-N14A
 with sigma of 0.04
 O7-O8 \\sim O7A-O8A
 with sigma of 0.04
3. Uiso/Uaniso restraints and constraints
O8: within 2A with sigma of 0.01 and sigma for terminal atoms of 0.02 within 2A
O8A \\sim N14 \\sim O8 \\sim N14A \\sim O7A \\sim O7 \\sim C9 \\sim C9A: within
2A with sigma of 0.01 and sigma for terminal atoms of 0.02 within 2A
Uanis(O6A) \\sim Ueq: with sigma of 0.01 and sigma for terminal atoms of 0.02
4. Others
 Sof(N14A)=Sof(O8A)=Sof(O7A)=Sof(C9A)=1-FVAR(1)
 Sof(C9)=Sof(N14)=Sof(O7)=Sof(O8)=FVAR(1)
 Sof(O6A)=1-FVAR(2)
 Sof(O6)=FVAR(2)
5.a X=CH2 refined with riding coordinates:
 N11(H11A,H11B), N16(H16A,H16B)
5.b Idealised Me refined as rotating group:
 C16(H16C,H16D,H16E), C15(H15A,H15B,H15C), C13(H13A,H13B,H13C), C14(H14A,H14B,
 H14C)
5.c Idealised tetrahedral OH refined as rotating group:
 O14(H14), O12(H12), O11(H11), O13(H13)
;
_olex2_submission_special_instructions 'No special instructions were received'

loop_
_space_group_symop_operation_xyz
'x, y, z'
'-x, -y, -z'

loop_
_atom_site_label
_atom_site_type_symbol
_atom_site_fract_x
_atom_site_fract_y
_atom_site_fract_z
_atom_site_U_iso_or_equiv
_atom_site_adp_type
_atom_site_occupancy
_atom_site_site_symmetry_order
_atom_site_calc_flag
_atom_site_refinement_flags_posn
_atom_site_refinement_flags_adp
_atom_site_refinement_flags_occupancy
_atom_site_disorder_assembly
_atom_site_disorder_group
C1 C 0.1102(4) 0.2105(4) 0.5128(3) 0.0351(9) Uani 1 1 d . . . . .
C2 C 0.0988(4) 0.1776(4) 0.4103(3) 0.0332(9) Uani 1 1 d . . . . .
C3 C 0.3523(4) 0.2867(3) 0.4344(3) 0.0311(9) Uani 1 1 d . . . . .
C4 C 0.4560(4) 0.3093(3) 0.3691(3) 0.0319(9) Uani 1 1 d . . . . .
C5 C 0.3915(4) 0.2499(3) 0.2748(3) 0.0304(9) Uani 1 1 d . . . . .
C6 C 0.4450(4) 0.2376(3) 0.1765(3) 0.0356(9) Uani 1 1 d . . . . .
C7 C 0.5123(4) 0.3326(4) 0.1330(3) 0.0337(9) Uani 1 1 d . . . . .
C8 C 0.5565(4) 0.4732(4) 0.1726(3) 0.0328(9) Uani 1 1 d D . . . .
C9 C 0.6897(9) 0.5531(5) 0.1678(9) 0.031(2) Uani 0.791(11) 1 d D U P A 1
C10 C 0.6717(4) 0.6794(4) 0.2131(3) 0.0325(9) Uani 1 1 d D . . . .
C11 C 0.4772(4) 0.7666(3) 0.3072(3) 0.0302(9) Uani 1 1 d . . . . .
C12 C 0.5768(4) 0.8833(3) 0.3179(3) 0.0324(9) Uani 1 1 d . . . . .
N1 N 0.2300(3) 0.2741(3) 0.5702(2) 0.0373(8) Uani 1 1 d . . . . .
N2 N 0.3533(3) 0.3145(3) 0.5341(2) 0.0364(8) Uani 1 1 d . . . . .
N3 N 0.2305(3) 0.2182(3) 0.3755(2) 0.0305(7) Uani 1 1 d . . . . .
N4 N 0.2518(3) 0.1945(3) 0.2789(2) 0.0347(8) Uani 1 1 d . . . . .
N5 N 0.4195(4) 0.1230(3) 0.1123(3) 0.0490(10) Uani 1 1 d . . . . .
N6 N 0.5212(4) 0.2759(3) 0.0389(3) 0.0420(9) Uani 1 1 d . . . . .
N7 N 0.4620(3) 0.5401(3) 0.2249(2) 0.0316(7) Uani 1 1 d . . . . .
N8 N 0.5343(3) 0.6644(3) 0.2486(2) 0.0289(7) Uani 1 1 d . . . . .
N9 N 0.7584(3) 0.7974(3) 0.2255(3) 0.0394(9) Uani 1 1 d . . . . .
N10 N 0.7062(3) 0.8974(3) 0.2791(3) 0.0360(8) Uani 1 1 d . . . . .
N11 N -0.0126(3) 0.1219(3) 0.3468(3) 0.0472(10) Uani 1 1 d . . . . .
H11A H -0.001782 0.111504 0.283594 0.057 Uiso 1 1 calc R U . . .
H11B H -0.098536 0.094847 0.367099 0.057 Uiso 1 1 calc R U . . .
N12 N -0.0147(4) 0.1749(3) 0.5659(3) 0.0424(9) Uani 1 1 d . . . . .
N13 N 0.6078(3) 0.3708(3) 0.3928(3) 0.0383(8) Uani 1 1 d . . . . .
N14 N 0.8242(5) 0.5131(5) 0.1346(5) 0.0335(13) Uani 0.791(11) 1 d D U P A 1
N15 N 0.5406(3) 1.0062(3) 0.3749(3) 0.0387(8) Uani 1 1 d . . . . .
N16 N 0.3492(3) 0.7423(3) 0.3418(2) 0.0362(8) Uani 1 1 d . . . . .
H16A H 0.300784 0.662166 0.327642 0.043 Uiso 1 1 calc R U . . .
H16B H 0.310847 0.806062 0.379248 0.043 Uiso 1 1 calc R U . . .
O1 O -0.1231(3) 0.0996(3) 0.5178(2) 0.0606(9) Uani 1 1 d . . . . .
O2 O -0.0107(3) 0.2185(4) 0.6544(2) 0.0601(9) Uani 1 1 d . . . . .
O3 O 0.6503(3) 0.4119(3) 0.4800(2) 0.0489(8) Uani 1 1 d . . . . .
O4 O 0.6851(3) 0.3760(3) 0.3240(2) 0.0497(8) Uani 1 1 d . . . . .
O5 O 0.4665(3) 0.1397(3) 0.0245(2) 0.0516(8) Uani 1 1 d . . . . .
O6 O 0.5594(4) 0.3117(3) -0.0340(3) 0.0531(12) Uani 0.924(8) 1 d . . P B 1
O7 O 0.8235(12) 0.3971(6) 0.1036(6) 0.050(2) Uani 0.791(11) 1 d D U P A 1
O8 O 0.9338(4) 0.5967(3) 0.1407(4) 0.0428(15) Uani 0.791(11) 1 d D U P A 1
O9 O 0.4159(3) 1.0049(3) 0.4060(2) 0.0494(8) Uani 1 1 d . . . . .
O10 O 0.6324(3) 1.1047(2) 0.3886(3) 0.0512(8) Uani 1 1 d . . . . .
C16 C 0.1706(5) 0.8364(5) 0.1448(4) 0.0617(14) Uani 1 1 d . . . . .
H16C H 0.162127 0.747816 0.102162 0.093 Uiso 1 1 calc R U . . .
H16D H 0.196257 0.837286 0.212569 0.093 Uiso 1 1 calc R U . . .
H16E H 0.247698 0.893875 0.122623 0.093 Uiso 1 1 calc R U . . .
O14 O 0.0386(4) 0.8789(3) 0.1406(3) 0.0766(12) Uani 1 1 d . . . . .
H14 H -0.025043 0.835683 0.166332 0.115 Uiso 1 1 calc R U . . .
C15 C 0.1685(6) 0.3626(6) 0.0516(5) 0.0806(18) Uani 1 1 d . . . . .
H15A H 0.232479 0.446900 0.060801 0.121 Uiso 1 1 calc R U . . .
H15B H 0.067993 0.368937 0.031747 0.121 Uiso 1 1 calc R U . . .
H15C H 0.205430 0.296984 0.000383 0.121 Uiso 1 1 calc R U . . .
O12 O 0.1680(4) 0.3284(3) 0.1362(2) 0.0561(9) Uani 1 1 d . . . . .
H12 H 0.109279 0.258407 0.129213 0.084 Uiso 1 1 calc R U . . .
C13 C -0.1793(5) 0.0847(5) 0.1054(4) 0.0704(16) Uani 1 1 d . . . . .
H13A H -0.190391 0.025694 0.038971 0.106 Uiso 1 1 calc R U . . .
H13B H -0.207275 0.167607 0.103372 0.106 Uiso 1 1 calc R U . . .
H13C H -0.243162 0.046040 0.148355 0.106 Uiso 1 1 calc R U . . .
O11 O -0.0318(3) 0.1061(3) 0.1419(3) 0.0542(9) Uani 1 1 d . . . . .
H11 H 0.001169 0.036073 0.125885 0.081 Uiso 1 1 calc R U . . .
C14 C 0.0367(5) 0.4785(5) 0.3491(4) 0.0599(14) Uani 1 1 d . . . . .
H14A H -0.004842 0.385867 0.325652 0.090 Uiso 1 1 calc R U . . .
H14B H -0.026798 0.528909 0.324187 0.090 Uiso 1 1 calc R U . . .
H14C H 0.042956 0.505190 0.421087 0.090 Uiso 1 1 calc R U . . .
O13 O 0.1787(3) 0.5007(3) 0.3151(2) 0.0578(9) Uani 1 1 d . . . . .
H13 H 0.183010 0.446492 0.260929 0.087 Uiso 1 1 calc R U . . .
N14A N 0.800(2) 0.5134(17) 0.0953(18) 0.040(3) Uani 0.209(11) 1 d D U P A 2
O8A O 0.8883(18) 0.5960(15) 0.0739(16) 0.052(5) Uani 0.209(11) 1 d D U P A 2
O7A O 0.811(4) 0.399(2) 0.073(2) 0.041(6) Uani 0.209(11) 1 d D U P A 2
C9A C 0.680(4) 0.5550(18) 0.153(4) 0.035(4) Uani 0.209(11) 1 d D U P A 2
O6A O 0.400(4) 0.022(4) 0.130(3) 0.054(14) Uani 0.076(8) 1 d . U P B 2

loop_
_atom_site_aniso_label
_atom_site_aniso_U_11
_atom_site_aniso_U_22
_atom_site_aniso_U_33
_atom_site_aniso_U_23
_atom_site_aniso_U_13
_atom_site_aniso_U_12
C1 0.029(2) 0.038(2) 0.043(2) 0.0196(19) 0.0115(17) 0.0053(17)
C2 0.0266(19) 0.030(2) 0.044(2) 0.0147(18) 0.0115(17) -0.0016(15)
C3 0.0287(19) 0.0214(18) 0.042(2) 0.0067(17) 0.0045(16) 0.0032(15)
C4 0.0229(18) 0.0235(18) 0.047(2) 0.0068(17) 0.0065(16) 0.0018(14)
C5 0.0298(19) 0.0218(18) 0.040(2) 0.0110(17) 0.0134(16) 0.0000(15)
C6 0.0294(19) 0.025(2) 0.049(2) 0.0071(19) 0.0114(17) -0.0016(15)
C7 0.0273(19) 0.032(2) 0.040(2) 0.0066(18) 0.0161(16) 0.0024(15)
C8 0.0288(19) 0.0276(19) 0.042(2) 0.0103(18) 0.0091(16) 0.0027(15)
C9 0.027(3) 0.026(2) 0.043(5) 0.012(2) 0.015(3) 0.003(2)
C10 0.0256(18) 0.031(2) 0.044(2) 0.0161(18) 0.0130(16) 0.0032(15)
C11 0.0214(18) 0.0274(19) 0.043(2) 0.0112(17) 0.0046(15) 0.0051(14)
C12 0.0245(18) 0.0233(18) 0.051(2) 0.0130(18) 0.0087(16) 0.0039(14)
N1 0.0353(18) 0.0363(18) 0.042(2) 0.0133(16) 0.0101(15) 0.0038(14)
N2 0.0332(17) 0.0317(18) 0.044(2) 0.0124(16) 0.0066(14) -0.0007(14)
N3 0.0249(15) 0.0284(16) 0.0372(19) 0.0085(15) 0.0082(13) 0.0015(13)
N4 0.0294(16) 0.0317(17) 0.042(2) 0.0116(15) 0.0120(14) -0.0026(13)
N5 0.052(2) 0.033(2) 0.057(2) 0.0060(18) 0.0278(18) -0.0026(16)
N6 0.0408(19) 0.0372(19) 0.045(2) 0.0081(18) 0.0171(16) 0.0028(15)
N7 0.0289(16) 0.0233(16) 0.0393(19) 0.0055(14) 0.0113(13) -0.0018(12)
N8 0.0227(15) 0.0222(15) 0.0428(19) 0.0112(14) 0.0095(13) 0.0018(12)
N9 0.0315(17) 0.0265(17) 0.062(2) 0.0173(17) 0.0148(16) 0.0010(14)
N10 0.0306(17) 0.0260(17) 0.053(2) 0.0139(16) 0.0100(15) 0.0046(13)
N11 0.0252(17) 0.060(2) 0.049(2) 0.0143(19) 0.0070(15) -0.0123(16)
N12 0.0358(19) 0.048(2) 0.048(2) 0.0213(19) 0.0138(17) 0.0074(16)
N13 0.0263(17) 0.0312(18) 0.058(2) 0.0168(17) 0.0050(17) -0.0007(13)
N14 0.027(2) 0.033(2) 0.043(3) 0.013(2) 0.011(2) 0.0044(17)
N15 0.0307(17) 0.0284(18) 0.057(2) 0.0118(17) 0.0073(15) 0.0047(14)
N16 0.0247(16) 0.0297(17) 0.052(2) 0.0087(16) 0.0137(14) 0.0007(13)
O1 0.0347(16) 0.088(2) 0.056(2) 0.0284(19) 0.0113(14) -0.0122(16)
O2 0.0508(19) 0.082(2) 0.050(2) 0.0222(19) 0.0223(15) 0.0097(17)
O3 0.0371(16) 0.0474(18) 0.057(2) 0.0140(16) -0.0073(14) -0.0066(13)
O4 0.0279(14) 0.0576(19) 0.064(2) 0.0233(17) 0.0141(14) -0.0041(13)
O5 0.0626(19) 0.0351(16) 0.0474(19) 0.0001(14) 0.0234(15) -0.0037(14)
O6 0.054(2) 0.058(2) 0.048(2) 0.0176(18) 0.0214(16) 0.0041(16)
O7 0.043(3) 0.034(3) 0.074(6) 0.012(3) 0.023(4) 0.014(2)
O8 0.026(2) 0.037(2) 0.061(4) 0.009(2) 0.0156(19) -0.0004(15)
O9 0.0350(16) 0.0335(15) 0.078(2) 0.0099(15) 0.0204(15) 0.0088(12)
O10 0.0345(15) 0.0254(15) 0.090(2) 0.0122(16) 0.0061(15) -0.0006(12)
C16 0.057(3) 0.064(3) 0.069(3) 0.030(3) 0.017(3) 0.004(2)
O14 0.053(2) 0.055(2) 0.136(4) 0.049(2) 0.037(2) 0.0095(17)
C15 0.074(4) 0.093(5) 0.078(4) 0.025(4) -0.005(3) 0.019(3)
O12 0.060(2) 0.0482(19) 0.058(2) 0.0195(17) 0.0091(16) -0.0069(15)
C13 0.047(3) 0.076(4) 0.089(4) 0.039(3) -0.018(3) -0.009(3)
O11 0.0413(17) 0.0440(18) 0.073(2) 0.0138(17) 0.0008(15) -0.0027(13)
C14 0.036(2) 0.063(3) 0.084(4) 0.027(3) 0.027(2) 0.003(2)
O13 0.0386(16) 0.054(2) 0.067(2) 0.0018(17) 0.0244(15) -0.0091(14)
N14A 0.029(5) 0.032(5) 0.056(6) 0.010(5) 0.014(5) -0.001(4)
O8A 0.044(8) 0.057(8) 0.051(9) 0.014(7) 0.027(7) -0.005(6)
O7A 0.029(8) 0.031(8) 0.055(11) -0.003(7) 0.007(9) 0.003(6)
C9A 0.027(6) 0.028(6) 0.049(7) 0.011(6) 0.014(6) 0.000(5)
O6A 0.07(2) 0.040(19) 0.050(19) 0.010(14) 0.029(14) -0.016(14)

loop_
_atom_type_symbol
_atom_type_description
_atom_type_scat_dispersion_real
_atom_type_scat_dispersion_imag
_atom_type_scat_source
C C 0.0033 0.0016 'International Tables Vol C Tables 4.2.6.8 and 6.1.1.4'
H H 0.0000 0.0000 'International Tables Vol C Tables 4.2.6.8 and 6.1.1.4'
N N 0.0061 0.0033 'International Tables Vol C Tables 4.2.6.8 and 6.1.1.4'
O O 0.0106 0.0060 'International Tables Vol C Tables 4.2.6.8 and 6.1.1.4'

loop_
_geom_angle_atom_site_label_1
_geom_angle_atom_site_label_2
_geom_angle_atom_site_label_3
_geom_angle
_geom_angle_site_symmetry_1
_geom_angle_site_symmetry_3
_geom_angle_publ_flag
C2 C1 N12 120.1(3) . . ?
N1 C1 C2 125.9(3) . . ?
N1 C1 N12 114.0(4) . . ?
N3 C2 C1 110.2(3) . . ?
N11 C2 C1 131.6(3) . . ?
N11 C2 N3 118.1(4) . . ?
N2 C3 C4 134.2(3) . . ?
N2 C3 N3 121.7(3) . . ?
N3 C3 C4 104.0(3) . . ?
C3 C4 C5 107.3(3) . . ?
C3 C4 N13 126.8(4) . . ?
C5 C4 N13 125.6(3) . . ?
C4 C5 C6 133.3(3) . . ?
N4 C5 C4 110.4(3) . . ?
N4 C5 C6 116.3(3) . . ?
C7 C6 C5 130.5(3) . . ?
N5 C6 C5 118.6(3) . . ?
N5 C6 C7 110.7(4) . . ?
C6 C7 C8 131.2(4) . . ?
N6 C7 C6 107.7(3) . . ?
N6 C7 C8 120.9(4) . . ?
C9 C8 C7 129.9(4) . . ?
N7 C8 C7 118.4(3) . . ?
N7 C8 C9 111.7(3) . . ?
N7 C8 C9A 112.1(8) . . ?
C9A C8 C7 128.9(7) . . ?
C8 C9 N14 127.1(5) . . ?
C10 C9 C8 106.6(4) . . ?
C10 C9 N14 125.8(5) . . ?
N8 C10 C9 103.5(3) . . ?
N8 C10 C9A 103.8(7) . . ?
N9 C10 C9 133.5(4) . . ?
N9 C10 N8 123.0(3) . . ?
N9 C10 C9A 132.3(7) . . ?
N8 C11 C12 109.6(3) . . ?
N16 C11 C12 131.8(3) . . ?
N16 C11 N8 118.6(3) . . ?
C11 C12 N15 120.4(3) . . ?
N10 C12 C11 127.0(3) . . ?
N10 C12 N15 112.7(3) . . ?
N2 N1 C1 122.1(3) . . ?
N1 N2 C3 116.1(3) . . ?
C2 N3 C3 123.9(3) . . ?
N4 N3 C2 122.6(3) . . ?
N4 N3 C3 113.5(3) . . ?
C5 N4 N3 104.7(3) . . ?
C6 N5 O5 107.2(3) . . ?
O6A N5 C6 127(2) . . ?
O6A N5 O5 123.2(18) . . ?
C7 N6 O5 106.6(3) . . ?
O6 N6 C7 136.1(4) . . ?
O6 N6 O5 117.3(3) . . ?
C8 N7 N8 103.6(3) . . ?
C10 N8 C11 122.8(3) . . ?
N7 N8 C10 114.4(3) . . ?
N7 N8 C11 122.8(3) . . ?
N10 N9 C10 115.8(3) . . ?
N9 N10 C12 121.6(3) . . ?
C2 N11 H11A 120.0 . . ?
C2 N11 H11B 120.0 . . ?
H11A N11 H11B 120.0 . . ?
O1 N12 C1 117.6(3) . . ?
O2 N12 C1 119.7(4) . . ?
O2 N12 O1 122.7(3) . . ?
O3 N13 C4 117.7(3) . . ?
O4 N13 C4 117.2(3) . . ?
O4 N13 O3 125.1(3) . . ?
O7 N14 C9 117.3(6) . . ?
O7 N14 O8 124.1(6) . . ?
O8 N14 C9 118.5(4) . . ?
O9 N15 C12 117.5(3) . . ?
O10 N15 C12 119.2(3) . . ?
O10 N15 O9 123.3(3) . . ?
C11 N16 H16A 120.0 . . ?
C11 N16 H16B 120.0 . . ?
H16A N16 H16B 120.0 . . ?
N5 O5 N6 107.7(3) . . ?
H16C C16 H16D 109.5 . . ?
H16C C16 H16E 109.5 . . ?
H16D C16 H16E 109.5 . . ?
O14 C16 H16C 109.5 . . ?
O14 C16 H16D 109.5 . . ?
O14 C16 H16E 109.5 . . ?
C16 O14 H14 109.5 . . ?
H15A C15 H15B 109.5 . . ?
H15A C15 H15C 109.5 . . ?
H15B C15 H15C 109.5 . . ?
O12 C15 H15A 109.5 . . ?
O12 C15 H15B 109.5 . . ?
O12 C15 H15C 109.5 . . ?
C15 O12 H12 109.5 . . ?
H13A C13 H13B 109.5 . . ?
H13A C13 H13C 109.5 . . ?
H13B C13 H13C 109.5 . . ?
O11 C13 H13A 109.5 . . ?
O11 C13 H13B 109.5 . . ?
O11 C13 H13C 109.5 . . ?
C13 O11 H11 109.5 . . ?
H14A C14 H14B 109.5 . . ?
H14A C14 H14C 109.5 . . ?
H14B C14 H14C 109.5 . . ?
O13 C14 H14A 109.5 . . ?
O13 C14 H14B 109.5 . . ?
O13 C14 H14C 109.5 . . ?
C14 O13 H13 109.5 . . ?
O8A N14A C9A 117.7(15) . . ?
O7A N14A O8A 123(2) . . ?
O7A N14A C9A 119(2) . . ?
C8 C9A N14A 125.9(13) . . ?
C10 C9A C8 104.9(11) . . ?
C10 C9A N14A 128.5(14) . . ?

loop_
_geom_bond_atom_site_label_1
_geom_bond_atom_site_label_2
_geom_bond_distance
_geom_bond_site_symmetry_2
_geom_bond_publ_flag
C1 C2 1.396(6) . ?
C1 N1 1.333(5) . ?
C1 N12 1.443(5) . ?
C2 N3 1.369(4) . ?
C2 N11 1.305(5) . ?
C3 C4 1.380(5) . ?
C3 N2 1.360(5) . ?
C3 N3 1.369(5) . ?
C4 C5 1.393(5) . ?
C4 N13 1.441(4) . ?
C5 C6 1.464(5) . ?
C5 N4 1.340(4) . ?
C6 C7 1.403(5) . ?
C6 N5 1.312(5) . ?
C7 C8 1.464(5) . ?
C7 N6 1.320(5) . ?
C8 C9 1.397(6) . ?
C8 N7 1.332(4) . ?
C8 C9A 1.410(16) . ?
C9 C10 1.388(6) . ?
C9 N14 1.425(7) . ?
C10 N8 1.371(4) . ?
C10 N9 1.361(5) . ?
C10 C9A 1.408(16) . ?
C11 C12 1.410(5) . ?
C11 N8 1.382(4) . ?
C11 N16 1.300(4) . ?
C12 N10 1.326(5) . ?
C12 N15 1.455(5) . ?
N1 N2 1.313(4) . ?
N3 N4 1.346(4) . ?
N5 O5 1.369(5) . ?
N5 O6A 1.17(4) . ?
N6 O5 1.440(4) . ?
N6 O6 1.233(5) . ?
N7 N8 1.355(4) . ?
N9 N10 1.314(4) . ?
N11 H11A 0.8800 . ?
N11 H11B 0.8800 . ?
N12 O1 1.243(4) . ?
N12 O2 1.213(4) . ?
N13 O3 1.229(4) . ?
N13 O4 1.225(4) . ?
N14 O7 1.216(6) . ?
N14 O8 1.229(5) . ?
N15 O9 1.237(4) . ?
N15 O10 1.219(4) . ?
N16 H16A 0.8800 . ?
N16 H16B 0.8800 . ?
C16 H16C 0.9800 . ?
C16 H16D 0.9800 . ?
C16 H16E 0.9800 . ?
C16 O14 1.372(6) . ?
O14 H14 0.8400 . ?
C15 H15A 0.9800 . ?
C15 H15B 0.9800 . ?
C15 H15C 0.9800 . ?
C15 O12 1.343(7) . ?
O12 H12 0.8400 . ?
C13 H13A 0.9800 . ?
C13 H13B 0.9800 . ?
C13 H13C 0.9800 . ?
C13 O11 1.405(5) . ?
O11 H11 0.8400 . ?
C14 H14A 0.9800 . ?
C14 H14B 0.9800 . ?
C14 H14C 0.9800 . ?
C14 O13 1.408(5) . ?
O13 H13 0.8400 . ?
N14A O8A 1.216(15) . ?
N14A O7A 1.212(16) . ?
N14A C9A 1.438(15) . ?

loop_
_geom_torsion_atom_site_label_1
_geom_torsion_atom_site_label_2
_geom_torsion_atom_site_label_3
_geom_torsion_atom_site_label_4
_geom_torsion
_geom_torsion_site_symmetry_1
_geom_torsion_site_symmetry_2
_geom_torsion_site_symmetry_3
_geom_torsion_site_symmetry_4
_geom_torsion_publ_flag
C1 C2 N3 C3 -2.8(5) . . . . ?
C1 C2 N3 N4 177.4(3) . . . . ?
C1 N1 N2 C3 -0.6(5) . . . . ?
C2 C1 N1 N2 0.7(6) . . . . ?
C2 C1 N12 O1 9.8(6) . . . . ?
C2 C1 N12 O2 -170.2(4) . . . . ?
C2 N3 N4 C5 179.4(3) . . . . ?
C3 C4 C5 C6 -178.8(4) . . . . ?
C3 C4 C5 N4 1.5(4) . . . . ?
C3 C4 N13 O3 -2.5(6) . . . . ?
C3 C4 N13 O4 176.2(4) . . . . ?
C3 N3 N4 C5 -0.3(4) . . . . ?
C4 C3 N2 N1 -178.9(4) . . . . ?
C4 C3 N3 C2 -178.5(3) . . . . ?
C4 C3 N3 N4 1.3(4) . . . . ?
C4 C5 C6 C7 -52.8(7) . . . . ?
C4 C5 C6 N5 133.1(5) . . . . ?
C4 C5 N4 N3 -0.7(4) . . . . ?
C5 C4 N13 O3 -175.6(4) . . . . ?
C5 C4 N13 O4 3.2(6) . . . . ?
C5 C6 C7 C8 3.0(7) . . . . ?
C5 C6 C7 N6 -171.2(4) . . . . ?
C5 C6 N5 O5 174.0(3) . . . . ?
C5 C6 N5 O6A -25(3) . . . . ?
C6 C5 N4 N3 179.5(3) . . . . ?
C6 C7 C8 C9 131.6(9) . . . . ?
C6 C7 C8 N7 -45.7(6) . . . . ?
C6 C7 C8 C9A 144(4) . . . . ?
C6 C7 N6 O5 -3.7(4) . . . . ?
C6 C7 N6 O6 174.1(4) . . . . ?
C6 N5 O5 N6 -1.2(4) . . . . ?
C7 C6 N5 O5 -1.1(5) . . . . ?
C7 C6 N5 O6A 160(3) . . . . ?
C7 C8 C9 C10 177.2(5) . . . . ?
C7 C8 C9 N14 -10.0(17) . . . . ?
C7 C8 N7 N8 -179.1(4) . . . . ?
C7 C8 C9A C10 -177.9(15) . . . . ?
C7 C8 C9A N14A -7(8) . . . . ?
C7 N6 O5 N5 3.2(4) . . . . ?
C8 C7 N6 O5 -178.7(3) . . . . ?
C8 C7 N6 O6 -0.9(7) . . . . ?
C8 C9 C10 N8 4.9(10) . . . . ?
C8 C9 C10 N9 -175.5(5) . . . . ?
C8 C9 N14 O7 2.8(16) . . . . ?
C8 C9 N14 O8 -175.7(10) . . . . ?
C8 N7 N8 C10 0.2(4) . . . . ?
C8 N7 N8 C11 -177.1(3) . . . . ?
C9 C8 N7 N8 3.1(8) . . . . ?
C9 C10 N8 C11 174.0(7) . . . . ?
C9 C10 N8 N7 -3.3(8) . . . . ?
C9 C10 N9 N10 -175.8(9) . . . . ?
C10 C9 N14 O7 174.2(10) . . . . ?
C10 C9 N14 O8 -4.4(15) . . . . ?
C10 N9 N10 C12 -0.3(6) . . . . ?
C11 C12 N10 N9 -1.6(7) . . . . ?
C11 C12 N15 O9 -5.8(6) . . . . ?
C11 C12 N15 O10 175.2(4) . . . . ?
C12 C11 N8 C10 3.5(5) . . . . ?
C12 C11 N8 N7 -179.5(3) . . . . ?
N1 C1 C2 N3 0.9(6) . . . . ?
N1 C1 C2 N11 -176.2(4) . . . . ?
N1 C1 N12 O1 -169.9(4) . . . . ?
N1 C1 N12 O2 10.2(6) . . . . ?
N2 C3 C4 C5 176.3(4) . . . . ?
N2 C3 C4 N13 2.2(7) . . . . ?
N2 C3 N3 C2 3.2(6) . . . . ?
N2 C3 N3 N4 -177.0(3) . . . . ?
N3 C3 C4 C5 -1.6(4) . . . . ?
N3 C3 C4 N13 -175.7(3) . . . . ?
N3 C3 N2 N1 -1.3(5) . . . . ?
N4 C5 C6 C7 126.9(4) . . . . ?
N4 C5 C6 N5 -47.2(5) . . . . ?
N5 C6 C7 C8 177.5(4) . . . . ?
N5 C6 C7 N6 3.2(5) . . . . ?
N6 C7 C8 C9 -54.8(10) . . . . ?
N6 C7 C8 N7 127.9(4) . . . . ?
N6 C7 C8 C9A -42(4) . . . . ?
N7 C8 C9 C10 -5.3(11) . . . . ?
N7 C8 C9 N14 167.4(9) . . . . ?
N7 C8 C9A C10 11(5) . . . . ?
N7 C8 C9A N14A -178(4) . . . . ?
N8 C10 N9 N10 3.8(6) . . . . ?
N8 C10 C9A C8 -10(4) . . . . ?
N8 C10 C9A N14A 179(5) . . . . ?
N8 C11 C12 N10 0.0(6) . . . . ?
N8 C11 C12 N15 178.6(3) . . . . ?
N9 C10 N8 C11 -5.7(6) . . . . ?
N9 C10 N8 N7 177.0(4) . . . . ?
N9 C10 C9A C8 -179.3(12) . . . . ?
N9 C10 C9A N14A 10(8) . . . . ?
N10 C12 N15 O9 173.1(4) . . . . ?
N10 C12 N15 O10 -6.0(5) . . . . ?
N11 C2 N3 C3 174.7(3) . . . . ?
N11 C2 N3 N4 -5.0(6) . . . . ?
N12 C1 C2 N3 -178.7(3) . . . . ?
N12 C1 C2 N11 4.2(7) . . . . ?
N12 C1 N1 N2 -179.6(3) . . . . ?
N13 C4 C5 C6 -4.6(7) . . . . ?
N13 C4 C5 N4 175.7(3) . . . . ?
N14 C9 C10 N8 -167.9(10) . . . . ?
N14 C9 C10 N9 11.7(18) . . . . ?
N15 C12 N10 N9 179.7(3) . . . . ?
N16 C11 C12 N10 179.9(4) . . . . ?
N16 C11 C12 N15 -1.4(7) . . . . ?
N16 C11 N8 C10 -176.5(4) . . . . ?
N16 C11 N8 N7 0.6(6) . . . . ?
O6 N6 O5 N5 -175.1(3) . . . . ?
O8A N14A C9A C8 170(4) . . . . ?
O8A N14A C9A C10 -21(7) . . . . ?
O7A N14A C9A C8 -12(8) . . . . ?
O7A N14A C9A C10 157(5) . . . . ?
C9A C8 N7 N8 -7(3) . . . . ?
C9A C10 N8 C11 -176(3) . . . . ?
C9A C10 N8 N7 7(3) . . . . ?
C9A C10 N9 N10 171(4) . . . . ?
O6A N5 O5 N6 -163(3) . . . . ?
